data_7060898
loop_
_publ_author_name
'Manda, Munirathnam'
'Arora, Himanshu'
'Sengupta, Arunava'
'Kant, Shashi'
'Lloret, Francesc'
'Mukherjee, Rabindranath'

_publ_section_title
;
 Dimeric Mn(ii), Co(ii), Ni(ii) and Cu(ii) complexes of a common
 carboxylate-appended (2-pyridyl)alkylamine ligand: structure, magnetism
 and DFT study
;
_journal_issue 35
_journal_name_full 'New Journal of Chemistry'
_journal_page_first 16019
_journal_page_last 16029
_journal_paper_doi 10.1039/D1NJ01150B
_journal_volume 45
_journal_year 2021
_chemical_formula_moiety 'C15 H26 Co N3 O3, Cl O4'
_chemical_formula_sum 'C15 H26 Cl Co N3 O7'
_chemical_formula_weight 454.78
_space_group_crystal_system orthorhombic
_space_group_IT_number 61
_space_group_name_Hall '-P 2ac 2ab'
_space_group_name_H-M_alt 'P b c a'
_symmetry_Int_Tables_number 61
_atom_sites_solution_primary dual
_audit_creation_date 2020-12-04
_audit_creation_method
;
Olex2 1.2
(compiled 2017.08.10 svn.r3458 for OlexSys, GUI svn.r5381)
;
_audit_update_record
;
2020-12-04 deposited with the CCDC.	2021-07-12 downloaded from the CCDC.
;
_cell_angle_alpha 90
_cell_angle_beta 90
_cell_angle_gamma 90
_cell_formula_units_Z 8
_cell_length_a 9.936(1)
_cell_length_b 17.6315(17)
_cell_length_c 21.705(2)
_cell_measurement_reflns_used 9940
_cell_measurement_temperature 100
_cell_measurement_theta_max 28.14
_cell_measurement_theta_min 2.53
_cell_volume 3802.4(6)
_computing_cell_refinement 'SAINT v8.34A (Bruker, 2013)'
_computing_data_reduction 'SAINT v8.34A (Bruker, 2013)'
_computing_molecular_graphics 'Olex2 (Dolomanov et al., 2009)'
_computing_publication_material 'Olex2 (Dolomanov et al., 2009)'
_computing_structure_refinement 'olex2.refine (Bourhis et al., 2015)'
_computing_structure_solution 'ShelXT (Sheldrick, 2015)'
_diffrn_ambient_temperature 100
_diffrn_measured_fraction_theta_full 0.9994
_diffrn_measured_fraction_theta_max 0.9994
_diffrn_measurement_device_type 'Bruker APEX-II CCD'
_diffrn_measurement_method '\f and \w scans'
_diffrn_radiation_type 'Mo K\a'
_diffrn_radiation_wavelength 0.71073
_diffrn_reflns_av_R_equivalents 0.0654
_diffrn_reflns_av_unetI/netI 0.0402
_diffrn_reflns_limit_h_max 13
_diffrn_reflns_limit_h_min -13
_diffrn_reflns_limit_k_max 23
_diffrn_reflns_limit_k_min -23
_diffrn_reflns_limit_l_max 28
_diffrn_reflns_limit_l_min -28
_diffrn_reflns_number 36070
_diffrn_reflns_theta_full 28.2824
_diffrn_reflns_theta_max 28.28
_diffrn_reflns_theta_min 2.31
_diffrn_standards_number 0
_exptl_absorpt_coefficient_mu 1.086
_exptl_absorpt_correction_T_max 0.7457
_exptl_absorpt_correction_T_min 0.6344
_exptl_absorpt_correction_type none
_exptl_crystal_colour 'clear pinkish pink'
_exptl_crystal_colour_lustre clear
_exptl_crystal_colour_modifier pinkish
_exptl_crystal_colour_primary pink
_exptl_crystal_density_diffrn 1.5887
_exptl_crystal_description block
_exptl_crystal_F_000 1900.9349
_exptl_crystal_size_max 0.06
_exptl_crystal_size_mid 0.04
_exptl_crystal_size_min 0.02
_refine_diff_density_max 0.7792
_refine_diff_density_min -0.8028
_refine_diff_density_rms 0.1349
_refine_ls_d_res_high 0.7500
_refine_ls_d_res_low 8.8157
_refine_ls_goodness_of_fit_ref 0.9584
_refine_ls_hydrogen_treatment mixed
_refine_ls_matrix_type full
_refine_ls_number_constraints 38
_refine_ls_number_parameters 251
_refine_ls_number_reflns 4714
_refine_ls_number_restraints 3
_refine_ls_restrained_S_all 0.9581
_refine_ls_R_factor_all 0.0608
_refine_ls_R_factor_gt 0.0418
_refine_ls_shift/su_max 0.0000
_refine_ls_shift/su_mean 0.0000
_refine_ls_structure_factor_coef Fsqd
_refine_ls_weighting_details 'w=1/[\s^2^(Fo^2^)+(0.1P)^2^] where P=(Fo^2^+2Fc^2^)/3'
_refine_ls_weighting_scheme calc
_refine_ls_wR_factor_gt 0.1186
_refine_ls_wR_factor_ref 0.1325
_reflns_Friedel_coverage 0.0
_reflns_limit_h_max 13
_reflns_limit_h_min 0
_reflns_limit_k_max 23
_reflns_limit_k_min 0
_reflns_limit_l_max 28
_reflns_limit_l_min 0
_reflns_number_gt 3718
_reflns_number_total 4714
_reflns_threshold_expression I>=2u(I)
_cod_data_source_file d1nj01150b2.cif
_cod_data_source_block 13aprb_0m
_cod_depositor_comments 'Adding full bibliography for 7060898--7060901.cif.'
_cod_original_cell_volume 3802.4(7)
_cod_database_code 7060898
_olex2_refinement_description
;
1. Fixed Uiso
 At 1.2 times of:
  All C(H) groups, All C(H,H) groups
 At 1.5 times of:
  All C(H,H,H) groups, All O(H) groups
2. Restrained distances
 O3-H3
 0.87 with sigma of 0.01
 C15-H3
 1.917009 with sigma of 0.02
 Co1-H3
 2.722153 with sigma of 0.02
3.a Secondary CH2 refined with riding coordinates:
 C12(H12a,H12b), C9(H9a,H9b), C13(H13a,H13b), C8(H8a,H8b), C7(H7a,H7b)
3.b Aromatic/amide H refined with riding coordinates:
 C3(H3a), C4(H4), C5(H5)
3.c Idealised Me refined as rotating group:
 C15(H15a,H15b,H15c), C1(H1a,H1b,H1c), C10(H10a,H10b,H10c), C11(H11a,H11b,H11c)
;
_olex2_submission_special_instructions 'No special instructions were received'

loop_
_space_group_symop_id
_space_group_symop_operation_xyz
1 x,y,z
2 x+1/2,-y+1/2,-z
3 -x,y+1/2,-z+1/2
4 -x+1/2,-y,z+1/2
5 -x,-y,-z
6 -x-1/2,y-1/2,z
7 x,-y-1/2,z-1/2
8 x-1/2,y,-z-1/2

loop_
_atom_site_label
_atom_site_type_symbol
_atom_site_fract_x
_atom_site_fract_y
_atom_site_fract_z
_atom_site_U_iso_or_equiv
_atom_site_adp_type
_atom_site_occupancy
_atom_site_refinement_flags_posn
Co1 Co 0.64242(3) 0.473885(17) 0.578462(13) 0.01200(12) Uani 1.000000 D
Cl02 Cl 0.80153(6) 0.31689(3) 0.35492(3) 0.02196(16) Uani 1.000000 .
O1 O 0.53572(16) 0.46568(8) 0.44066(7) 0.0137(3) Uani 1.000000 .
O2 O 0.71435(16) 0.50775(9) 0.49254(7) 0.0147(3) Uani 1.000000 .
O3 O 0.54250(17) 0.37725(9) 0.53475(7) 0.0171(4) Uani 1.000000 D
H3 H 0.514(3) 0.3911(9) 0.4980(6) 0.0257(5) Uiso 1.000000 DR
N1 N 0.2289(2) 0.60992(11) 0.38238(9) 0.0158(4) Uani 1.000000 .
O4 O 0.6835(2) 0.32327(11) 0.31622(9) 0.0342(5) Uani 1.000000 .
N2 N 0.45683(19) 0.54437(11) 0.33363(9) 0.0149(4) Uani 1.000000 .
O6 O 0.9164(2) 0.29793(12) 0.31822(10) 0.0407(5) Uani 1.000000 .
N3 N 0.2758(2) 0.42695(11) 0.37589(9) 0.0198(4) Uani 1.000000 .
O7 O 0.8251(2) 0.38621(13) 0.38644(12) 0.0527(7) Uani 1.000000 .
C14 C 0.6435(2) 0.50511(13) 0.44497(11) 0.0128(4) Uani 1.000000 .
O5 O 0.7828(3) 0.25655(17) 0.39867(13) 0.0645(8) Uani 1.000000 .
C12 C 0.6051(2) 0.52935(13) 0.33146(11) 0.0169(5) Uani 1.000000 .
H12a H 0.6191(2) 0.47456(13) 0.32382(11) 0.0203(6) Uiso 1.000000 R
H12b H 0.6435(2) 0.55722(13) 0.29598(11) 0.0203(6) Uiso 1.000000 R
C9 C 0.3615(2) 0.41659(14) 0.32073(11) 0.0193(5) Uani 1.000000 .
H9a H 0.4481(2) 0.39317(14) 0.33289(11) 0.0232(6) Uiso 1.000000 R
H9b H 0.3161(2) 0.38212(14) 0.29131(11) 0.0232(6) Uiso 1.000000 R
C3 C 0.0290(2) 0.68253(13) 0.36639(11) 0.0191(5) Uani 1.000000 .
H3a H -0.0591(2) 0.69605(13) 0.37931(11) 0.0230(6) Uiso 1.000000 R
C6 C 0.2834(2) 0.64357(12) 0.33253(10) 0.0163(5) Uani 1.000000 .
C2 C 0.1030(2) 0.62998(13) 0.40030(11) 0.0174(5) Uani 1.000000 .
C4 C 0.0826(3) 0.71477(12) 0.31457(11) 0.0202(5) Uani 1.000000 .
H4 H 0.0315(3) 0.74959(12) 0.29074(11) 0.0242(6) Uiso 1.000000 R
C13 C 0.6828(2) 0.55135(13) 0.38885(10) 0.0156(5) Uani 1.000000 .
H13a H 0.6670(2) 0.60572(13) 0.39762(10) 0.0187(6) Uiso 1.000000 R
H13b H 0.7802(2) 0.54455(13) 0.38099(10) 0.0187(6) Uiso 1.000000 R
C5 C 0.2128(2) 0.69584(13) 0.29734(11) 0.0182(5) Uani 1.000000 .
H5 H 0.2530(2) 0.71829(13) 0.26205(11) 0.0219(6) Uiso 1.000000 R
C8 C 0.3877(2) 0.49239(14) 0.29001(11) 0.0193(5) Uani 1.000000 .
H8a H 0.3014(2) 0.51513(14) 0.27672(11) 0.0231(6) Uiso 1.000000 R
H8b H 0.4445(2) 0.48485(14) 0.25302(11) 0.0231(6) Uiso 1.000000 R
C7 C 0.4270(2) 0.62373(13) 0.31719(11) 0.0186(5) Uani 1.000000 .
H7a H 0.4885(2) 0.65790(13) 0.33994(11) 0.0223(6) Uiso 1.000000 R
H7b H 0.4426(2) 0.63128(13) 0.27256(11) 0.0223(6) Uiso 1.000000 R
C15 C 0.5818(3) 0.30000(14) 0.52694(12) 0.0278(6) Uani 1.000000 D
H15a H 0.5201(12) 0.2750(3) 0.4981(7) 0.0417(9) Uiso 1.000000 GR
H15b H 0.6736(8) 0.29794(14) 0.5105(9) 0.0417(9) Uiso 1.000000 GR
H15c H 0.5787(19) 0.2740(3) 0.56681(19) 0.0417(9) Uiso 1.000000 GR
C1 C 0.0486(3) 0.59649(15) 0.45860(11) 0.0246(6) Uani 1.000000 .
H1a H 0.0652(16) 0.5417(2) 0.4589(4) 0.0368(8) Uiso 1.000000 GR
H1b H 0.0935(13) 0.6199(7) 0.49404(12) 0.0368(8) Uiso 1.000000 GR
H1c H -0.0484(4) 0.6060(9) 0.4611(4) 0.0368(8) Uiso 1.000000 GR
C10 C 0.2841(3) 0.35816(15) 0.41459(12) 0.0267(6) Uani 1.000000 .
H10a H 0.3784(3) 0.3479(6) 0.4248(7) 0.0401(9) Uiso 1.000000 GR
H10b H 0.2329(16) 0.3661(4) 0.4526(4) 0.0401(9) Uiso 1.000000 GR
H10c H 0.2465(17) 0.3149(3) 0.3920(4) 0.0401(9) Uiso 1.000000 GR
C11 C 0.1330(2) 0.43585(18) 0.35734(14) 0.0301(6) Uani 1.000000 .
H11a H 0.0767(3) 0.4406(11) 0.39422(14) 0.0452(10) Uiso 1.000000 GR
H11b H 0.1234(4) 0.4815(6) 0.3319(8) 0.0452(10) Uiso 1.000000 GR
H11c H 0.1046(6) 0.3913(5) 0.3336(8) 0.0452(10) Uiso 1.000000 GR

loop_
_atom_site_aniso_label
_atom_site_aniso_U_11
_atom_site_aniso_U_22
_atom_site_aniso_U_33
_atom_site_aniso_U_12
_atom_site_aniso_U_13
_atom_site_aniso_U_23
Co1 0.01086(18) 0.01313(19) 0.01201(19) 0.00075(11) -0.00027(11) 0.00172(11)
Cl02 0.0178(3) 0.0229(3) 0.0251(3) -0.0036(2) 0.0003(2) -0.0057(2)
O1 0.0119(8) 0.0120(8) 0.0172(8) -0.0005(6) 0.0002(6) 0.0013(6)
O2 0.0108(8) 0.0179(8) 0.0154(8) -0.0008(6) 0.0002(6) 0.0005(6)
O3 0.0208(9) 0.0135(8) 0.0170(8) 0.0011(7) -0.0017(7) 0.0023(6)
N1 0.0147(9) 0.0165(9) 0.0162(9) 0.0031(8) -0.0019(8) 0.0008(8)
O4 0.0232(10) 0.0386(12) 0.0407(12) 0.0015(9) -0.0098(9) -0.0043(9)
N2 0.0130(9) 0.0167(9) 0.0149(9) 0.0022(8) 0.0002(7) 0.0019(7)
O6 0.0232(10) 0.0517(13) 0.0473(13) 0.0020(10) 0.0031(9) -0.0270(11)
N3 0.0167(10) 0.0205(10) 0.0221(10) -0.0037(8) -0.0007(8) -0.0035(8)
O7 0.0276(11) 0.0464(14) 0.0842(19) 0.0009(10) -0.0026(12) -0.0445(13)
C14 0.0128(11) 0.0098(10) 0.0158(11) 0.0043(8) 0.0039(9) -0.0007(9)
O5 0.0425(14) 0.0808(19) 0.0702(17) -0.0147(14) -0.0084(13) 0.0451(15)
C12 0.0154(11) 0.0200(12) 0.0154(11) 0.0040(9) 0.0029(9) 0.0031(9)
C9 0.0195(12) 0.0203(12) 0.0182(12) -0.0007(9) -0.0032(9) -0.0051(10)
C3 0.0159(11) 0.0177(11) 0.0238(12) 0.0040(9) -0.0032(10) -0.0032(9)
C6 0.0183(12) 0.0144(11) 0.0161(11) 0.0012(9) -0.0017(9) 0.0005(9)
C2 0.0149(11) 0.0199(12) 0.0174(11) 0.0011(9) -0.0011(9) -0.0023(10)
C4 0.0253(13) 0.0132(11) 0.0222(12) 0.0032(10) -0.0093(10) -0.0006(10)
C13 0.0129(10) 0.0170(11) 0.0169(11) -0.0005(9) 0.0020(9) 0.0030(9)
C5 0.0235(12) 0.0149(11) 0.0163(11) 0.0014(9) -0.0032(10) 0.0017(9)
C8 0.0186(11) 0.0260(13) 0.0131(11) 0.0028(10) -0.0004(9) -0.0024(10)
C7 0.0210(12) 0.0189(12) 0.0159(11) 0.0017(10) 0.0029(9) 0.0062(9)
C15 0.0385(16) 0.0150(12) 0.0299(14) 0.0051(11) -0.0059(12) -0.0019(10)
C1 0.0177(12) 0.0325(14) 0.0234(13) 0.0071(11) 0.0048(10) 0.0029(11)
C10 0.0375(16) 0.0176(13) 0.0251(13) -0.0094(12) 0.0040(11) -0.0010(10)
C11 0.0179(13) 0.0364(16) 0.0361(16) -0.0059(11) -0.0028(11) -0.0097(13)

loop_
_atom_type_symbol
_atom_type_scat_dispersion_real
_atom_type_scat_dispersion_imag
_atom_type_scat_Cromer_Mann_a1
_atom_type_scat_Cromer_Mann_a2
_atom_type_scat_Cromer_Mann_a3
_atom_type_scat_Cromer_Mann_a4
_atom_type_scat_Cromer_Mann_b1
_atom_type_scat_Cromer_Mann_b2
_atom_type_scat_Cromer_Mann_b3
_atom_type_scat_Cromer_Mann_b4
_atom_type_scat_Cromer_Mann_c
_atom_type_scat_source
_atom_type_scat_dispersion_source
C 0.00347 0.00161 2.31000 1.02000 1.58860 0.86500 20.84390 10.20750 0.56870 51.65120 0.215599998832 'International Tables Volume C Table 6.1.1.4 (pp. 500-502)' 'Henke, Gullikson and Davis, At. Data and Nucl. Data Tables, 1993, 54, 2'
Co 0.35655 0.96576 12.28410 7.34090 4.00340 2.34880 4.27910 0.27840 13.53590 71.16920 1.01180005074 'International Tables Volume C Table 6.1.1.4 (pp. 500-502)' 'Henke, Gullikson and Davis, At. Data and Nucl. Data Tables, 1993, 54, 2'
Cl 0.14873 0.16029 11.46040 7.19640 6.25560 1.64550 0.01040 1.16620 18.51940 47.77840 -9.55739974976 'International Tables Volume C Table 6.1.1.4 (pp. 500-502)' 'Henke, Gullikson and Davis, At. Data and Nucl. Data Tables, 1993, 54, 2'
H 0.00000 0.00000 0.49300 0.32291 0.14019 0.04081 10.51090 26.12570 3.14236 57.79970 0.0030380000826 'International Tables Volume C Table 6.1.1.4 (pp. 500-502)' 'Henke, Gullikson and Davis, At. Data and Nucl. Data Tables, 1993, 54, 2'
O 0.01158 0.00611 3.04850 2.28680 1.54630 0.86700 13.27710 5.70110 0.32390 32.90890 0.250800013542 'International Tables Volume C Table 6.1.1.4 (pp. 500-502)' 'Henke, Gullikson and Davis, At. Data and Nucl. Data Tables, 1993, 54, 2'
N 0.00653 0.00323 12.21260 3.13220 2.01250 1.16630 0.00570 9.89330 28.99750 0.58260 -11.5290002823 'International Tables Volume C Table 6.1.1.4 (pp. 500-502)' 'Henke, Gullikson and Davis, At. Data and Nucl. Data Tables, 1993, 54, 2'

loop_
_geom_angle_atom_site_label_1
_geom_angle_atom_site_label_2
_geom_angle_atom_site_label_3
_geom_angle
_geom_angle_site_symmetry_1
_geom_angle_site_symmetry_3
_geom_angle_publ_flag
O2 Co1 O1 88.10(6) . 5_666 ?
O3 Co1 O1 85.82(6) . 5_666 ?
O3 Co1 O2 89.47(6) . . ?
N1 Co1 O1 158.93(7) 5_666 5_666 ?
N1 Co1 O2 110.48(7) 5_666 . ?
N1 Co1 O3 84.56(7) 5_666 . ?
N2 Co1 O1 82.33(6) 5_666 5_666 ?
N2 Co1 O2 169.78(6) 5_666 . ?
N2 Co1 O3 93.41(7) 5_666 . ?
N2 Co1 N1 79.58(7) 5_666 5_666 ?
N3 Co1 O1 89.83(7) 5_666 5_666 ?
N3 Co1 O2 92.83(7) 5_666 . ?
N3 Co1 O3 175.02(7) 5_666 . ?
N3 Co1 N1 98.75(8) 5_666 5_666 ?
N3 Co1 N2 83.58(7) 5_666 5_666 ?
O6 Cl02 O4 109.95(12) . . ?
O7 Cl02 O4 110.27(13) . . ?
O7 Cl02 O6 109.73(13) . . ?
O5 Cl02 O4 109.64(13) . . ?
O5 Cl02 O6 107.32(16) . . ?
O5 Cl02 O7 109.87(18) . . ?
C14 O1 Co1 116.25(13) . 5_666 ?
C14 O2 Co1 122.33(14) . . ?
C15 O3 Co1 132.10(16) . . ?
C6 N1 Co1 112.62(15) . 5_666 ?
C2 N1 Co1 128.28(16) . 5_666 ?
C2 N1 C6 119.06(19) . . ?
C12 N2 Co1 116.62(14) . 5_666 ?
C8 N2 Co1 104.98(13) . 5_666 ?
C8 N2 C12 109.00(18) . . ?
C7 N2 Co1 105.19(13) . 5_666 ?
C7 N2 C12 110.97(18) . . ?
C7 N2 C8 109.79(18) . . ?
C9 N3 Co1 104.68(14) . 5_666 ?
C10 N3 Co1 112.41(15) . 5_666 ?
C10 N3 C9 109.05(19) . . ?
C11 N3 Co1 113.41(16) . 5_666 ?
C11 N3 C9 110.10(19) . . ?
C11 N3 C10 107.1(2) . . ?
O2 C14 O1 123.5(2) . . ?
C13 C14 O1 116.7(2) . . ?
C13 C14 O2 119.8(2) . . ?
C13 C12 N2 115.46(19) . . ?
C8 C9 N3 110.24(19) . . ?
C4 C3 C2 120.4(2) . . ?
C5 C6 N1 122.1(2) . . ?
C7 C6 N1 117.11(19) . . ?
C7 C6 C5 120.8(2) . . ?
C3 C2 N1 120.6(2) . . ?
C1 C2 N1 118.2(2) . . ?
C1 C2 C3 121.2(2) . . ?
C5 C4 C3 119.0(2) . . ?
C12 C13 C14 113.02(19) . . ?
C4 C5 C6 118.9(2) . . ?
C9 C8 N2 110.05(19) . . ?
C6 C7 N2 110.93(19) . . ?

loop_
_geom_bond_atom_site_label_1
_geom_bond_atom_site_label_2
_geom_bond_distance
_geom_bond_site_symmetry_2
_geom_bond_publ_flag
Co1 O1 2.1072(16) 5_666 ?
Co1 O2 2.0846(16) . ?
Co1 O3 2.1882(16) . ?
Co1 N1 2.1306(19) 5_666 ?
Co1 N2 2.1718(19) 5_666 ?
Co1 N3 2.1678(19) 5_666 ?
Cl02 O4 1.4470(19) . ?
Cl02 O6 1.431(2) . ?
Cl02 O7 1.420(2) . ?
Cl02 O5 1.438(2) . ?
O1 C14 1.280(3) . ?
O2 C14 1.251(3) . ?
O3 C15 1.427(3) . ?
N1 C6 1.348(3) . ?
N1 C2 1.357(3) . ?
N2 C12 1.498(3) . ?
N2 C8 1.486(3) . ?
N2 C7 1.474(3) . ?
N3 C9 1.480(3) . ?
N3 C10 1.478(3) . ?
N3 C11 1.483(3) . ?
C14 C13 1.517(3) . ?
C12 C13 1.516(3) . ?
C9 C8 1.516(3) . ?
C3 C2 1.393(3) . ?
C3 C4 1.368(3) . ?
C6 C5 1.387(3) . ?
C6 C7 1.506(3) . ?
C2 C1 1.497(3) . ?
C4 C5 1.387(3) . ?

loop_
_restr_distance_atom_site_label_1
_restr_distance_atom_site_label_2
_restr_distance_site_symmetry_2
_restr_distance_target
_restr_distance_target_weight_param
_restr_distance_diff
Co1 H3 1 2.7222 0.0200 0.1124
O3 H3 1 0.8700 0.0100 -0.0109
C15 H3 1 1.9170 0.0200 0.0649
